data_7059531
loop_
_publ_author_name
'Yekke-ghasemi, Zahra'
'Ramezani, Mohammad'
'Mague, Joel T.'
'Takjoo, Reza'

_publ_section_title
;
 Synthesis, characterization and bioactivity studies of new
 dithiocarbazate complexes
;
_journal_issue 21
_journal_name_full 'New Journal of Chemistry'
_journal_page_first 8878
_journal_page_last 8889
_journal_paper_doi 10.1039/D0NJ01187H
_journal_volume 44
_journal_year 2020
_chemical_absolute_configuration unk
_chemical_formula_moiety 'C11 H11 N3 O S2'
_chemical_formula_sum 'C11 H11 N3 O S2'
_chemical_formula_weight 265.35
_chemical_name_systematic (3Z)-3-({[(ethylsulfanyl)methanethioyl]amino}imino)-2,3-dihydro-1<i>H</i>-indole-2-one
_space_group_crystal_system orthorhombic
_space_group_IT_number 19
_space_group_name_Hall 'P 2ac 2ab'
_space_group_name_H-M_alt 'P 21 21 21'
_atom_sites_solution_hydrogens difmap
_atom_sites_solution_primary direct
_atom_sites_solution_secondary difmap
_audit_block_doi 10.5517/ccdc.csd.cc22grdq
_audit_creation_method SHELXL-2014/7
_audit_update_record
;
2019-06-04 deposited with the CCDC.	2020-04-23 downloaded from the CCDC.
;
_cell_angle_alpha 90
_cell_angle_beta 90
_cell_angle_gamma 90
_cell_formula_units_Z 4
_cell_length_a 4.5172(2)
_cell_length_b 13.5286(5)
_cell_length_c 19.8833(7)
_cell_measurement_reflns_used 8771
_cell_measurement_temperature 150(2)
_cell_measurement_theta_max 72.3440
_cell_measurement_theta_min 3.9522
_cell_volume 1215.10(8)
_computing_cell_refinement '<i>SAINT</i> (Bruker, 2016)'
_computing_data_collection '<i>APEX3</i> (Bruker, 2016)'
_computing_data_reduction '<i>SAINT</i>  (Bruker, 2016)'
_computing_molecular_graphics '<i>DIAMOND</i> (Brandenburg & Putz, 2012)'
_computing_publication_material '<i>SHELXTL</i> (Bruker, 2016)'
_computing_structure_refinement '<i>SHELXL 2014/7</i> (Sheldrick, 2015<i>b</i>)'
_computing_structure_solution '<i>SHELXT</i> (Sheldrick, 2015<i>a</i>)'
_diffrn_ambient_temperature 150(2)
_diffrn_detector_area_resol_mean 10.4167
_diffrn_measured_fraction_theta_full 0.995
_diffrn_measured_fraction_theta_max 0.995
_diffrn_measurement_device_type 'Bruker D8 VENTURE PHOTON 100 CMOS'
_diffrn_measurement_method '\w scans'
_diffrn_radiation_monochromator mirror
_diffrn_radiation_type CuK\a
_diffrn_radiation_wavelength 1.54178
_diffrn_reflns_av_R_equivalents 0.0406
_diffrn_reflns_av_unetI/netI 0.0300
_diffrn_reflns_Laue_measured_fraction_full 0.995
_diffrn_reflns_Laue_measured_fraction_max 0.995
_diffrn_reflns_limit_h_max 5
_diffrn_reflns_limit_h_min -5
_diffrn_reflns_limit_k_max 16
_diffrn_reflns_limit_k_min -16
_diffrn_reflns_limit_l_max 24
_diffrn_reflns_limit_l_min -22
_diffrn_reflns_number 9302
_diffrn_reflns_point_group_measured_fraction_full 0.995
_diffrn_reflns_point_group_measured_fraction_max 0.995
_diffrn_reflns_theta_full 72.300
_diffrn_reflns_theta_max 72.337
_diffrn_reflns_theta_min 3.952
_diffrn_source 'INCOATEC I\mS micro--focus source'
_exptl_absorpt_coefficient_mu 3.871
_exptl_absorpt_correction_T_max 0.81
_exptl_absorpt_correction_T_min 0.63
_exptl_absorpt_correction_type multi-scan
_exptl_absorpt_process_details '<i>SADABS</i> (Bruker, 2016)'
_exptl_crystal_colour yellow
_exptl_crystal_density_diffrn 1.450
_exptl_crystal_density_method 'not measured'
_exptl_crystal_description column
_exptl_crystal_F_000 552
_exptl_crystal_size_max 0.208
_exptl_crystal_size_mid 0.093
_exptl_crystal_size_min 0.056
_exptl_transmission_factor_max 0.864
_exptl_transmission_factor_min 0.673
_refine_diff_density_max 1.406
_refine_diff_density_min -0.411
_refine_diff_density_rms 0.101
_refine_ls_abs_structure_details
;
 Refined as an inversion twin.
;
_refine_ls_abs_structure_Flack 0.40(3)
_refine_ls_extinction_method none
_refine_ls_goodness_of_fit_ref 1.094
_refine_ls_hydrogen_treatment refall
_refine_ls_matrix_type full
_refine_ls_number_parameters 199
_refine_ls_number_reflns 2384
_refine_ls_number_restraints 0
_refine_ls_restrained_S_all 1.094
_refine_ls_R_factor_all 0.0473
_refine_ls_R_factor_gt 0.0461
_refine_ls_shift/su_max 0.001
_refine_ls_shift/su_mean 0.000
_refine_ls_structure_factor_coef Fsqd
_refine_ls_weighting_details 'w=1/[\s^2^(Fo^2^)+(0.0813P)^2^+0.5441P] where P=(Fo^2^+2Fc^2^)/3'
_refine_ls_weighting_scheme calc
_refine_ls_wR_factor_gt 0.1162
_refine_ls_wR_factor_ref 0.1173
_reflns_Friedel_coverage 0.667
_reflns_Friedel_fraction_full 0.995
_reflns_Friedel_fraction_max 0.995
_reflns_number_gt 2302
_reflns_number_total 2384
_reflns_threshold_expression 'I > 2\s(I)'
_cod_data_source_file d0nj01187h2.cif
_cod_data_source_block JTM770_0m
_cod_depositor_comments
;Adding full bibliography for 7059526--7059532.cif.

 Adding full bibliography for 7059526--7059532.cif.
;
_cod_database_code 7059531
_shelx_shelxl_version_number 2014/7
_shelx_space_group_comment
;
The symmetry employed for this shelxl refinement is uniquely defined
by the following loop, which should always be used as a source of
symmetry information in preference to the above space-group names.
They are only intended as comments.
;
_shelx_estimated_absorpt_t_min 0.500
_shelx_estimated_absorpt_t_max 0.812

loop_
_space_group_symop_operation_xyz
'x, y, z'
'-x+1/2, -y, z+1/2'
'-x, y+1/2, -z+1/2'
'x+1/2, -y+1/2, -z'

loop_
_atom_site_label
_atom_site_type_symbol
_atom_site_fract_x
_atom_site_fract_y
_atom_site_fract_z
_atom_site_U_iso_or_equiv
_atom_site_adp_type
_atom_site_occupancy
_atom_site_site_symmetry_order
_atom_site_calc_flag
_atom_site_refinement_flags_posn
_atom_site_refinement_flags_adp
_atom_site_refinement_flags_occupancy
_atom_site_disorder_assembly
_atom_site_disorder_group
S1 S 1.2259(2) 0.51658(7) 0.72127(5) 0.0320(3) Uani 1 1 d . . . . .
S2 S 0.9829(2) 0.32410(6) 0.66424(4) 0.0242(3) Uani 1 1 d . . . . .
O1 O 0.6734(7) 0.67193(19) 0.56100(13) 0.0286(6) Uani 1 1 d . . . . .
N1 N 0.3252(8) 0.6329(2) 0.47979(16) 0.0241(7) Uani 1 1 d . . . . .
H1 H 0.278(10) 0.698(3) 0.468(2) 0.022(11) Uiso 1 1 d . . . . .
N2 N 0.6783(7) 0.4496(2) 0.57894(15) 0.0212(6) Uani 1 1 d . . . . .
N3 N 0.8577(8) 0.5004(2) 0.62085(16) 0.0235(7) Uani 1 1 d . . . . .
H3A H 0.846(13) 0.567(4) 0.618(3) 0.040(15) Uiso 1 1 d . . . . .
C1 C 0.5203(9) 0.6124(2) 0.52858(16) 0.0214(7) Uani 1 1 d . . . . .
C2 C 0.1968(8) 0.5457(3) 0.45414(17) 0.0197(7) Uani 1 1 d . . . . .
C3 C -0.0110(9) 0.5367(3) 0.40332(18) 0.0247(7) Uani 1 1 d . . . . .
H3 H -0.083(14) 0.596(4) 0.383(3) 0.055(18) Uiso 1 1 d . . . . .
C4 C -0.0994(9) 0.4414(3) 0.3862(2) 0.0281(9) Uani 1 1 d . . . . .
H4 H -0.249(13) 0.435(4) 0.347(3) 0.041(14) Uiso 1 1 d . . . . .
C5 C 0.0134(10) 0.3592(3) 0.41890(19) 0.0276(8) Uani 1 1 d . . . . .
H5 H -0.051(15) 0.293(5) 0.404(3) 0.062(19) Uiso 1 1 d . . . . .
C6 C 0.2219(9) 0.3690(3) 0.46984(19) 0.0238(8) Uani 1 1 d . . . . .
H6 H 0.306(11) 0.310(3) 0.490(2) 0.028(12) Uiso 1 1 d . . . . .
C7 C 0.3130(8) 0.4634(3) 0.48755(17) 0.0203(7) Uani 1 1 d . . . . .
C8 C 0.5205(9) 0.5014(2) 0.53673(16) 0.0197(7) Uani 1 1 d . . . . .
C9 C 1.0174(9) 0.4525(3) 0.66852(16) 0.0229(7) Uani 1 1 d . . . . .
C10 C 1.2007(10) 0.2847(3) 0.7357(2) 0.0304(9) Uani 1 1 d . . . . .
H10A H 1.194(16) 0.216(5) 0.726(3) 0.07(2) Uiso 1 1 d . . . . .
H10B H 1.397(11) 0.324(4) 0.734(2) 0.027(11) Uiso 1 1 d . . . . .
C11 C 1.0354(13) 0.2923(3) 0.8017(2) 0.0365(10) Uani 1 1 d . . . . .
H11A H 0.961(12) 0.361(4) 0.812(2) 0.034(13) Uiso 1 1 d . . . . .
H11B H 1.189(13) 0.269(4) 0.836(3) 0.043(15) Uiso 1 1 d . . . . .
H11C H 0.854(14) 0.254(4) 0.799(3) 0.041(14) Uiso 1 1 d . . . . .

loop_
_atom_site_aniso_label
_atom_site_aniso_U_11
_atom_site_aniso_U_22
_atom_site_aniso_U_33
_atom_site_aniso_U_23
_atom_site_aniso_U_13
_atom_site_aniso_U_12
S1 0.0362(5) 0.0315(5) 0.0282(5) -0.0015(4) -0.0097(4) -0.0062(4)
S2 0.0305(5) 0.0209(4) 0.0212(4) -0.0017(3) -0.0040(4) 0.0040(4)
O1 0.0403(16) 0.0192(12) 0.0264(13) -0.0002(10) -0.0046(12) -0.0071(13)
N1 0.0315(17) 0.0154(14) 0.0254(16) 0.0016(12) -0.0050(14) 0.0009(13)
N2 0.0201(15) 0.0217(14) 0.0217(14) 0.0005(11) -0.0013(13) 0.0005(13)
N3 0.0268(16) 0.0220(15) 0.0218(14) 0.0001(12) -0.0040(13) -0.0004(13)
C1 0.0273(18) 0.0181(15) 0.0188(15) -0.0006(12) 0.0017(16) -0.0018(16)
C2 0.0230(18) 0.0153(15) 0.0207(16) 0.0000(12) 0.0013(15) 0.0008(14)
C3 0.0256(17) 0.0261(17) 0.0223(16) 0.0026(14) -0.0023(16) 0.0019(17)
C4 0.030(2) 0.034(2) 0.0206(17) -0.0014(15) -0.0045(16) -0.0025(17)
C5 0.0302(19) 0.0260(18) 0.0265(17) -0.0057(14) -0.0004(19) -0.0037(17)
C6 0.0272(19) 0.0187(16) 0.0255(17) 0.0013(13) 0.0001(17) -0.0010(15)
C7 0.0229(17) 0.0183(16) 0.0196(15) 0.0009(13) 0.0015(14) 0.0023(14)
C8 0.0243(17) 0.0166(15) 0.0183(14) 0.0014(12) 0.0021(15) 0.0003(14)
C9 0.0250(17) 0.0262(17) 0.0174(16) 0.0007(13) 0.0020(17) 0.0018(16)
C10 0.034(2) 0.0287(19) 0.0284(19) 0.0024(15) -0.0040(18) 0.0085(18)
C11 0.050(3) 0.035(2) 0.0243(19) 0.0058(17) 0.001(2) 0.001(2)

loop_
_atom_type_symbol
_atom_type_description
_atom_type_scat_dispersion_real
_atom_type_scat_dispersion_imag
_atom_type_scat_source
C C 0.0181 0.0091 'International Tables Vol C Tables 4.2.6.8 and 6.1.1.4'
H H 0.0000 0.0000 'International Tables Vol C Tables 4.2.6.8 and 6.1.1.4'
N N 0.0311 0.0180 'International Tables Vol C Tables 4.2.6.8 and 6.1.1.4'
O O 0.0492 0.0322 'International Tables Vol C Tables 4.2.6.8 and 6.1.1.4'
S S 0.3331 0.5567 'International Tables Vol C Tables 4.2.6.8 and 6.1.1.4'

loop_
_geom_angle_atom_site_label_1
_geom_angle_atom_site_label_2
_geom_angle_atom_site_label_3
_geom_angle
_geom_angle_site_symmetry_1
_geom_angle_site_symmetry_3
_geom_angle_publ_flag
C9 S2 C10 101.92(19) . . ?
C1 N1 C2 111.0(3) . . ?
C1 N1 H1 122(3) . . ?
C2 N1 H1 127(3) . . ?
C8 N2 N3 116.8(3) . . ?
N2 N3 C9 120.5(3) . . ?
N2 N3 H3A 116(4) . . ?
C9 N3 H3A 123(4) . . ?
O1 C1 N1 127.4(3) . . ?
O1 C1 C8 126.1(3) . . ?
N1 C1 C8 106.5(3) . . ?
C3 C2 C7 122.1(3) . . ?
C3 C2 N1 128.1(3) . . ?
C7 C2 N1 109.8(3) . . ?
C2 C3 C4 117.0(3) . . ?
C2 C3 H3 118(4) . . ?
C4 C3 H3 125(4) . . ?
C5 C4 C3 121.6(4) . . ?
C5 C4 H4 121(3) . . ?
C3 C4 H4 117(3) . . ?
C4 C5 C6 121.0(4) . . ?
C4 C5 H5 119(4) . . ?
C6 C5 H5 120(4) . . ?
C7 C6 C5 118.3(4) . . ?
C7 C6 H6 123(3) . . ?
C5 C6 H6 119(3) . . ?
C6 C7 C2 120.0(3) . . ?
C6 C7 C8 133.6(3) . . ?
C2 C7 C8 106.4(3) . . ?
N2 C8 C7 126.7(3) . . ?
N2 C8 C1 127.1(3) . . ?
C7 C8 C1 106.2(3) . . ?
N3 C9 S1 119.7(3) . . ?
N3 C9 S2 113.2(3) . . ?
S1 C9 S2 127.1(2) . . ?
C11 C10 S2 113.1(3) . . ?
C11 C10 H10A 104(4) . . ?
S2 C10 H10A 96(4) . . ?
C11 C10 H10B 115(3) . . ?
S2 C10 H10B 107(3) . . ?
H10A C10 H10B 121(5) . . ?
C10 C11 H11A 113(3) . . ?
C10 C11 H11B 103(3) . . ?
H11A C11 H11B 112(4) . . ?
C10 C11 H11C 110(3) . . ?
H11A C11 H11C 103(5) . . ?
H11B C11 H11C 116(5) . . ?

loop_
_geom_bond_atom_site_label_1
_geom_bond_atom_site_label_2
_geom_bond_distance
_geom_bond_site_symmetry_2
_geom_bond_publ_flag
S1 C9 1.655(4) . ?
S2 C9 1.747(4) . ?
S2 C10 1.808(4) . ?
O1 C1 1.242(5) . ?
N1 C1 1.340(5) . ?
N1 C2 1.410(5) . ?
N1 H1 0.94(5) . ?
N2 C8 1.305(5) . ?
N2 N3 1.351(5) . ?
N3 C9 1.356(5) . ?
N3 H3A 0.90(5) . ?
C1 C8 1.511(4) . ?
C2 C3 1.384(5) . ?
C2 C7 1.398(5) . ?
C3 C4 1.391(6) . ?
C3 H3 0.96(6) . ?
C4 C5 1.385(6) . ?
C4 H4 1.03(6) . ?
C5 C6 1.390(6) . ?
C5 H5 0.99(6) . ?
C6 C7 1.388(5) . ?
C6 H6 0.97(5) . ?
C7 C8 1.448(5) . ?
C10 C11 1.513(6) . ?
C10 H10A 0.95(7) . ?
C10 H10B 1.03(5) . ?
C11 H11A 1.00(6) . ?
C11 H11B 1.02(6) . ?
C11 H11C 0.97(6) . ?

loop_
_geom_hbond_atom_site_label_D
_geom_hbond_atom_site_label_H
_geom_hbond_atom_site_label_A
_geom_hbond_distance_DH
_geom_hbond_distance_HA
_geom_hbond_distance_DA
_geom_hbond_angle_DHA
_geom_hbond_site_symmetry_A
N1 H1 O1 0.94(5) 1.91(5) 2.846(4) 177(4) 4_466
N3 H3A O1 0.90(5) 1.98(5) 2.737(4) 140(5) .
C11 H11B O1 1.02(6) 2.51(5) 3.440(5) 151(4) 3_746

loop_
_geom_torsion_atom_site_label_1
_geom_torsion_atom_site_label_2
_geom_torsion_atom_site_label_3
_geom_torsion_atom_site_label_4
_geom_torsion
_geom_torsion_site_symmetry_1
_geom_torsion_site_symmetry_2
_geom_torsion_site_symmetry_3
_geom_torsion_site_symmetry_4
_geom_torsion_publ_flag
C8 N2 N3 C9 176.6(3) . . . . ?
C2 N1 C1 O1 179.2(4) . . . . ?
C2 N1 C1 C8 -0.5(4) . . . . ?
C1 N1 C2 C3 -179.4(4) . . . . ?
C1 N1 C2 C7 -0.1(4) . . . . ?
C7 C2 C3 C4 -0.4(6) . . . . ?
N1 C2 C3 C4 178.8(4) . . . . ?
C2 C3 C4 C5 0.5(6) . . . . ?
C3 C4 C5 C6 -0.6(6) . . . . ?
C4 C5 C6 C7 0.5(6) . . . . ?
C5 C6 C7 C2 -0.4(6) . . . . ?
C5 C6 C7 C8 -179.9(4) . . . . ?
C3 C2 C7 C6 0.4(6) . . . . ?
N1 C2 C7 C6 -179.0(4) . . . . ?
C3 C2 C7 C8 -180.0(3) . . . . ?
N1 C2 C7 C8 0.7(4) . . . . ?
N3 N2 C8 C7 -179.7(3) . . . . ?
N3 N2 C8 C1 1.3(5) . . . . ?
C6 C7 C8 N2 -0.6(7) . . . . ?
C2 C7 C8 N2 179.8(4) . . . . ?
C6 C7 C8 C1 178.6(4) . . . . ?
C2 C7 C8 C1 -1.0(4) . . . . ?
O1 C1 C8 N2 0.4(6) . . . . ?
N1 C1 C8 N2 -179.9(4) . . . . ?
O1 C1 C8 C7 -178.8(4) . . . . ?
N1 C1 C8 C7 0.9(4) . . . . ?
N2 N3 C9 S1 -177.7(3) . . . . ?
N2 N3 C9 S2 4.3(4) . . . . ?
C10 S2 C9 N3 -177.0(3) . . . . ?
C10 S2 C9 S1 5.2(3) . . . . ?
C9 S2 C10 C11 80.6(4) . . . . ?
